data_4517608
loop_
_publ_author_name
'Barber, Thomas'
'Argent, Stephen P.'
'Ball, Liam T.'

_publ_section_title
;
 Expanding Ligand Space: Preparation, Characterization, and Synthetic
 Applications of Air-Stable, Odorless Di-tert-alkylphosphine Surrogates
;
_journal_name_full 'ACS Catalysis'
_journal_page_first 5454
_journal_page_last 5461
_journal_paper_doi 10.1021/acscatal.0c01414
_journal_year 2020
_chemical_formula_moiety 'C32 H39 Au Cl P'
_chemical_formula_sum 'C32 H39 Au Cl P'
_chemical_formula_weight 687.02
_space_group_crystal_system monoclinic
_space_group_IT_number 14
_space_group_name_Hall '-P 2ybc'
_space_group_name_H-M_alt 'P 1 21/c 1'
_atom_sites_solution_hydrogens geom
_atom_sites_solution_primary dual
_atom_sites_solution_secondary difmap
_audit_creation_date 2019-08-14
_audit_creation_method
;
Olex2 1.2
(compiled 2018.05.29 svn.r3508 for OlexSys, GUI svn.r5506)
;
_cell_angle_alpha 90
_cell_angle_beta 109.268(2)
_cell_angle_gamma 90
_cell_formula_units_Z 4
_cell_length_a 11.9313(2)
_cell_length_b 15.6446(2)
_cell_length_c 15.2881(2)
_cell_measurement_reflns_used 19821
_cell_measurement_temperature 120(2)
_cell_measurement_theta_max 37.4800
_cell_measurement_theta_min 3.1060
_cell_volume 2693.84(7)
_computing_cell_refinement 'CrysAlisPro 1.171.39.46 (Rigaku OD, 2018)'
_computing_data_collection 'CrysAlisPro 1.171.39.46 (Rigaku OD, 2018)'
_computing_data_reduction 'CrysAlisPro 1.171.39.46 (Rigaku OD, 2018)'
_computing_molecular_graphics 'Olex2 (Dolomanov et al., 2009)'
_computing_publication_material 'Olex2 (Dolomanov et al., 2009)'
_computing_structure_refinement 'ShelXL (Sheldrick, 2015)'
_computing_structure_solution 'ShelXT (Sheldrick, 2015)'
_diffrn_ambient_environment 'N2 gas'
_diffrn_ambient_temperature 120(2)
_diffrn_crystal_treatment 'flash frozen in gaseous N2'
_diffrn_detector 'CCD area detector'
_diffrn_detector_area_resol_mean 10.3613
_diffrn_detector_type 'Agilent Diffraction Atlas detector'
_diffrn_measured_fraction_theta_full 0.996
_diffrn_measured_fraction_theta_max 0.957
_diffrn_measurement_details
;
List of Runs (angles in degrees, time in seconds):

  # Type    Start    End  Width  t~exp~   \w     \q     \k     \f   Frames
--------------------------------------------------------------------------
  1  \w     35.00 116.00   1.00   45.00    --   29.65 178.00-180.00   81
  2  \w     -2.00 103.00   1.00   45.00    --   29.65  77.00-150.00  105
  3  \w    -43.00  52.00   1.00   45.00    --   29.65 -38.00 -90.00   95
  4  \w      7.00 102.00   1.00   45.00    --   29.65  38.00-150.00   95
  5  \w   -114.00 -76.00   1.00   45.00    --  -28.72 178.00 120.00   38
  6  \w      7.00 102.00   1.00   45.00    --   29.65  38.00  60.00   95
;
_diffrn_measurement_device '\k-geometry diffractometer'
_diffrn_measurement_device_type 'SuperNova-Duo, Atlas'
_diffrn_measurement_method '\w scans'
_diffrn_measurement_specimen_support 'MiTeGen micromount'
_diffrn_orient_matrix_type 'CrysAlisPro convention (1999,Acta A55,543-557)'
_diffrn_orient_matrix_UB_11 0.0286989000
_diffrn_orient_matrix_UB_12 0.0400798000
_diffrn_orient_matrix_UB_13 0.0121925000
_diffrn_orient_matrix_UB_21 0.0560649000
_diffrn_orient_matrix_UB_22 -0.0202183000
_diffrn_orient_matrix_UB_23 0.0100306000
_diffrn_orient_matrix_UB_31 -0.0023240000
_diffrn_orient_matrix_UB_32 0.0061392000
_diffrn_orient_matrix_UB_33 -0.0465274000
_diffrn_radiation_collimation 'focusing mirrors'
_diffrn_radiation_monochromator mirror
_diffrn_radiation_probe x-ray
_diffrn_radiation_type MoK\a
_diffrn_radiation_wavelength 0.71073
_diffrn_radiation_wavelength_determination fundamental
_diffrn_reflns_av_R_equivalents 0.0649
_diffrn_reflns_av_unetI/netI 0.0720
_diffrn_reflns_Laue_measured_fraction_full 0.996
_diffrn_reflns_Laue_measured_fraction_max 0.957
_diffrn_reflns_limit_h_max 20
_diffrn_reflns_limit_h_min -20
_diffrn_reflns_limit_k_max 26
_diffrn_reflns_limit_k_min -26
_diffrn_reflns_limit_l_max 26
_diffrn_reflns_limit_l_min -25
_diffrn_reflns_number 51837
_diffrn_reflns_point_group_measured_fraction_full 0.996
_diffrn_reflns_point_group_measured_fraction_max 0.957
_diffrn_reflns_theta_full 25.242
_diffrn_reflns_theta_max 37.713
_diffrn_reflns_theta_min 2.805
_diffrn_source 'microfocus sealed tube'
_diffrn_source_current 0.8
_diffrn_source_power 0.04
_diffrn_source_target Cu
_diffrn_source_type 'Agilent Diffraction microfocus tube'
_diffrn_source_voltage 50
_exptl_absorpt_coefficient_mu 5.640
_exptl_absorpt_correction_T_max 0.962
_exptl_absorpt_correction_T_min 0.433
_exptl_absorpt_correction_type gaussian
_exptl_absorpt_process_details
;
CrysAlisPro 1.171.39.46 (Rigaku Oxford Diffraction, 2018)
Numerical absorption correction based on gaussian integration over
			a multifaceted crystal model
Empirical absorption correction using spherical harmonics,
 implemented in SCALE3 ABSPACK scaling algorithm.
;
_exptl_crystal_colour colourless
_exptl_crystal_colour_primary colourless
_exptl_crystal_density_diffrn 1.694
_exptl_crystal_description block
_exptl_crystal_F_000 1368
_exptl_crystal_size_max 0.276
_exptl_crystal_size_mid 0.09
_exptl_crystal_size_min 0.046
_refine_diff_density_max 3.368
_refine_diff_density_min -1.891
_refine_diff_density_rms 0.201
_refine_ls_extinction_method none
_refine_ls_goodness_of_fit_ref 0.923
_refine_ls_hydrogen_treatment constr
_refine_ls_matrix_type full
_refine_ls_number_parameters 316
_refine_ls_number_reflns 13779
_refine_ls_number_restraints 0
_refine_ls_restrained_S_all 0.923
_refine_ls_R_factor_all 0.0587
_refine_ls_R_factor_gt 0.0344
_refine_ls_shift/su_max 0.001
_refine_ls_shift/su_mean 0.000
_refine_ls_structure_factor_coef Fsqd
_refine_ls_weighting_details 'w=1/[\s^2^(Fo^2^)+(0.0333P)^2^] where P=(Fo^2^+2Fc^2^)/3'
_refine_ls_weighting_scheme calc
_refine_ls_wR_factor_gt 0.0687
_refine_ls_wR_factor_ref 0.0717
_reflns_Friedel_coverage 0.000
_reflns_number_gt 9444
_reflns_number_total 13779
_reflns_threshold_expression 'I > 2\s(I)'
_twin_special_details
;
Component 2 rotated by 179.1915\% 
 around [-0.23 -0.07 0.97] (reciprocal) or [0.04 -0.07 1.00] (direct)
;
_cod_data_source_file cs0c01414_si_014.cif
_cod_data_source_block tbltbj2_cons_twin1_hklf4
_cod_depositor_comments 'Adding full bibliography for 4517604--4517617.cif.'
_cod_original_cell_volume 2693.83(7)
_cod_database_code 4517608
_nottingham_internal_coll_name TBLTBJ
_nottingham_internal_coll_number 18102
_nottingham_internal_coll_client TB/LTB
_nottingham_internal_coll_type custom
_nottingham_internal_coll_frame_method '\w scans'
_nottingham_internal_coll_frame_time 45.00
_nottingham_internal_coll_frame_width 1.00
_nottingham_internal_coll_user pczspa
_nottingham_internal_coll_date 07/08/2019
_nottingham_internal_coll_location NOTTS
_nottingham_internal_coll_instrument 'SN, XDA 017-09'
_nottingham_internal_process_date 12/08/2019
_nottingham_internal_process_user pczspa
_nottingham_internal_solution_date 14/08/2019
_nottingham_internal_solution_user pczspa
_nottingham_internal_refinement_date 14/08/2019
_nottingham_internal_refinement_user pczspa
_nottingham_internal_validation_date 14/08/2019
_nottingham_internal_validation_user pczspa
_shelx_shelxl_version_number 2017/1
_chemical_oxdiff_formula C32H39AuClP
_chemical_oxdiff_usercomment 'TBLTBJ2 #18102 SN-1517 for TB/LTB fomblin micromount'
_shelx_space_group_comment
;
The symmetry employed for this shelxl refinement is uniquely defined
by the following loop, which should always be used as a source of
symmetry information in preference to the above space-group names.
They are only intended as comments.
;
_olex2_refinement_description
;
1. Fixed Uiso
 At 1.2 times of:
  All C(H) groups, All C(H,H) groups
2.a Ternary CH refined with riding coordinates:
 C18(H18), C20(H20), C23(H23), C28(H28), C30(H30), C33(H33)
2.b Secondary CH2 refined with riding coordinates:
 C17(H17A,H17B), C19(H19A,H19B), C21(H21A,H21B), C22(H22A,H22B), C24(H24A,
 H24B), C25(H25A,H25B), C27(H27A,H27B), C29(H29A,H29B), C31(H31A,H31B),
 C32(H32A,H32B), C34(H34A,H34B), C35(H35A,H35B)
2.c Aromatic/amide H refined with riding coordinates:
 C6(H6), C7(H7), C8(H8), C9(H9), C11(H11), C12(H12), C13(H13), C14(H14),
 C15(H15)
;
_olex2_exptl_crystal_mounting_method 'in fomblin film on a micromount'
_olex2_submission_special_instructions 'No special instructions were received'
_oxdiff_exptl_absorpt_empirical_details
;
Empirical correction (ABSPACK) includes:
- Absorption correction using spherical harmonics
- Frame scaling
;
_oxdiff_exptl_absorpt_empirical_full_max 2.511
_oxdiff_exptl_absorpt_empirical_full_min 0.595
_oxdiff_twin_integration_method simultaneous
_oxdiff_twin_items 2

loop_
_space_group_symop_operation_xyz
'x, y, z'
'-x, y+1/2, -z+1/2'
'-x, -y, -z'
'x, -y-1/2, z-1/2'

loop_
_atom_site_label
_atom_site_type_symbol
_atom_site_fract_x
_atom_site_fract_y
_atom_site_fract_z
_atom_site_U_iso_or_equiv
_atom_site_adp_type
_atom_site_occupancy
_atom_site_site_symmetry_order
_atom_site_calc_flag
_atom_site_refinement_flags_posn
_atom_site_refinement_flags_adp
_atom_site_refinement_flags_occupancy
_atom_site_disorder_assembly
_atom_site_disorder_group
Au1 Au 0.65586(2) 0.15115(2) 0.77090(2) 0.01178(2) Uani 1 1 d . . . . .
Cl2 Cl 0.63393(6) 0.04587(4) 0.86909(4) 0.01916(12) Uani 1 1 d . . . . .
P3 P 0.66710(6) 0.25939(4) 0.67681(4) 0.00959(10) Uani 1 1 d . . . . .
C4 C 0.7826(2) 0.24974(14) 0.62323(14) 0.0109(4) Uani 1 1 d . . . . .
C5 C 0.8810(2) 0.19435(14) 0.65657(15) 0.0123(4) Uani 1 1 d . . . . .
C6 C 0.9781(2) 0.20616(15) 0.62500(17) 0.0154(5) Uani 1 1 d . . . . .
H6 H 1.045436 0.172531 0.649677 0.018 Uiso 1 1 calc R . . . .
C7 C 0.9762(2) 0.26593(15) 0.55881(17) 0.0165(5) Uani 1 1 d . . . . .
H7 H 1.041584 0.272156 0.539014 0.020 Uiso 1 1 calc R . . . .
C8 C 0.8774(2) 0.31678(16) 0.52165(16) 0.0150(5) Uani 1 1 d . . . . .
H8 H 0.874284 0.355709 0.474938 0.018 Uiso 1 1 calc R . . . .
C9 C 0.7833(2) 0.30925(15) 0.55450(15) 0.0126(4) Uani 1 1 d . . . . .
H9 H 0.717872 0.344817 0.530338 0.015 Uiso 1 1 calc R . . . .
C10 C 0.8881(2) 0.12012(15) 0.71959(16) 0.0132(4) Uani 1 1 d . . . . .
C11 C 0.9776(3) 0.11588(17) 0.80532(17) 0.0191(5) Uani 1 1 d . . . . .
H11 H 1.029534 0.161627 0.825617 0.023 Uiso 1 1 calc R . . . .
C12 C 0.9900(3) 0.04357(19) 0.86081(18) 0.0241(6) Uani 1 1 d . . . . .
H12 H 1.048885 0.041722 0.918575 0.029 Uiso 1 1 calc R . . . .
C13 C 0.9150(3) -0.02544(17) 0.8303(2) 0.0251(6) Uani 1 1 d . . . . .
H13 H 0.924173 -0.073991 0.867119 0.030 Uiso 1 1 calc R . . . .
C14 C 0.8261(3) -0.02230(16) 0.74486(18) 0.0207(5) Uani 1 1 d . . . . .
H14 H 0.775183 -0.068548 0.724578 0.025 Uiso 1 1 calc R . . . .
C15 C 0.8130(2) 0.05010(16) 0.68926(17) 0.0169(5) Uani 1 1 d . . . . .
H15 H 0.753911 0.051701 0.631607 0.020 Uiso 1 1 calc R . . . .
C16 C 0.5197(2) 0.26894(14) 0.58128(15) 0.0114(4) Uani 1 1 d . . . . .
C17 C 0.5204(2) 0.20356(15) 0.50562(16) 0.0155(5) Uani 1 1 d . . . . .
H17A H 0.580202 0.219600 0.478451 0.019 Uiso 1 1 calc R . . . .
H17B H 0.540274 0.147369 0.533193 0.019 Uiso 1 1 calc R . . . .
C18 C 0.3981(3) 0.20055(17) 0.42986(17) 0.0192(5) Uani 1 1 d . . . . .
H18 H 0.399880 0.159238 0.382160 0.023 Uiso 1 1 calc R . . . .
C19 C 0.3034(3) 0.17396(17) 0.47165(19) 0.0210(5) Uani 1 1 d . . . . .
H19A H 0.321393 0.117576 0.499107 0.025 Uiso 1 1 calc R . . . .
H19B H 0.226323 0.171687 0.423571 0.025 Uiso 1 1 calc R . . . .
C20 C 0.3008(2) 0.23902(16) 0.54578(17) 0.0169(5) Uani 1 1 d . . . . .
H20 H 0.240716 0.221597 0.573057 0.020 Uiso 1 1 calc R . . . .
C21 C 0.4226(2) 0.24167(15) 0.62209(16) 0.0142(4) Uani 1 1 d . . . . .
H21A H 0.441314 0.185629 0.650290 0.017 Uiso 1 1 calc R . . . .
H21B H 0.420311 0.281845 0.669810 0.017 Uiso 1 1 calc R . . . .
C22 C 0.4871(2) 0.35809(14) 0.53702(17) 0.0151(4) Uani 1 1 d . . . . .
H22A H 0.485018 0.399135 0.584022 0.018 Uiso 1 1 calc R . . . .
H22B H 0.546612 0.376523 0.510586 0.018 Uiso 1 1 calc R . . . .
C23 C 0.3645(2) 0.35419(16) 0.46060(18) 0.0196(5) Uani 1 1 d . . . . .
H23 H 0.344858 0.410858 0.432377 0.023 Uiso 1 1 calc R . . . .
C24 C 0.3686(3) 0.28998(18) 0.38598(17) 0.0222(6) Uani 1 1 d . . . . .
H24A H 0.428674 0.307130 0.359479 0.027 Uiso 1 1 calc R . . . .
H24B H 0.292487 0.288685 0.336748 0.027 Uiso 1 1 calc R . . . .
C25 C 0.2695(2) 0.32774(17) 0.50280(19) 0.0206(5) Uani 1 1 d . . . . .
H25A H 0.266998 0.368572 0.549855 0.025 Uiso 1 1 calc R . . . .
H25B H 0.192067 0.326509 0.455131 0.025 Uiso 1 1 calc R . . . .
C26 C 0.7144(2) 0.35774(13) 0.74969(15) 0.0109(4) Uani 1 1 d . . . . .
C27 C 0.6206(2) 0.38068(15) 0.79466(17) 0.0150(5) Uani 1 1 d . . . . .
H27A H 0.603862 0.331016 0.826270 0.018 Uiso 1 1 calc R . . . .
H27B H 0.547550 0.397710 0.747117 0.018 Uiso 1 1 calc R . . . .
C28 C 0.6657(3) 0.45430(16) 0.86447(17) 0.0187(5) Uani 1 1 d . . . . .
H28 H 0.605460 0.468016 0.892996 0.022 Uiso 1 1 calc R . . . .
C29 C 0.7797(3) 0.42677(16) 0.93937(16) 0.0208(6) Uani 1 1 d . . . . .
H29A H 0.764466 0.376838 0.971334 0.025 Uiso 1 1 calc R . . . .
H29B H 0.807541 0.472351 0.984355 0.025 Uiso 1 1 calc R . . . .
C30 C 0.8749(2) 0.40583(15) 0.89571(16) 0.0167(5) Uani 1 1 d . . . . .
H30 H 0.948281 0.388642 0.944259 0.020 Uiso 1 1 calc R . . . .
C31 C 0.8307(2) 0.33223(14) 0.82661(16) 0.0130(4) Uani 1 1 d . . . . .
H31A H 0.816766 0.282057 0.858884 0.016 Uiso 1 1 calc R . . . .
H31B H 0.890783 0.318041 0.799047 0.016 Uiso 1 1 calc R . . . .
C32 C 0.7403(2) 0.43758(14) 0.69989(15) 0.0136(4) Uani 1 1 d . . . . .
H32A H 0.800543 0.424165 0.672144 0.016 Uiso 1 1 calc R . . . .
H32B H 0.668813 0.454889 0.650896 0.016 Uiso 1 1 calc R . . . .
C33 C 0.7836(2) 0.51066(14) 0.76963(16) 0.0151(5) Uani 1 1 d . . . . .
H33 H 0.799099 0.561025 0.737244 0.018 Uiso 1 1 calc R . . . .
C34 C 0.8989(2) 0.48437(15) 0.84519(16) 0.0165(5) Uani 1 1 d . . . . .
H34A H 0.959355 0.471259 0.817578 0.020 Uiso 1 1 calc R . . . .
H34B H 0.927501 0.530989 0.888699 0.020 Uiso 1 1 calc R . . . .
C35 C 0.6885(3) 0.53311(15) 0.81313(18) 0.0181(5) Uani 1 1 d . . . . .
H35A H 0.615782 0.550138 0.765242 0.022 Uiso 1 1 calc R . . . .
H35B H 0.715378 0.580369 0.856044 0.022 Uiso 1 1 calc R . . . .

loop_
_atom_site_aniso_label
_atom_site_aniso_U_11
_atom_site_aniso_U_22
_atom_site_aniso_U_33
_atom_site_aniso_U_23
_atom_site_aniso_U_13
_atom_site_aniso_U_12
Au1 0.01564(4) 0.01011(4) 0.01004(4) 0.00172(3) 0.00484(3) -0.00030(4)
Cl2 0.0280(3) 0.0150(2) 0.0165(2) 0.0039(2) 0.0101(2) -0.0026(2)
P3 0.0114(3) 0.0099(2) 0.0079(2) 0.00132(19) 0.0038(2) 0.0009(2)
C4 0.0130(11) 0.0120(9) 0.0081(8) -0.0023(7) 0.0041(8) -0.0011(8)
C5 0.0159(12) 0.0095(9) 0.0113(9) -0.0025(7) 0.0040(8) -0.0001(8)
C6 0.0150(12) 0.0142(10) 0.0169(10) -0.0043(8) 0.0050(9) -0.0001(9)
C7 0.0161(12) 0.0190(11) 0.0178(11) -0.0036(9) 0.0102(9) -0.0022(9)
C8 0.0190(12) 0.0161(10) 0.0125(10) -0.0019(8) 0.0084(9) -0.0027(9)
C9 0.0151(11) 0.0127(10) 0.0106(9) -0.0003(8) 0.0049(8) 0.0004(8)
C10 0.0132(11) 0.0135(10) 0.0138(10) 0.0004(8) 0.0058(9) 0.0032(9)
C11 0.0185(13) 0.0198(12) 0.0165(11) 0.0001(9) 0.0025(10) 0.0019(10)
C12 0.0262(15) 0.0278(13) 0.0160(11) 0.0061(10) 0.0037(11) 0.0081(12)
C13 0.0334(17) 0.0205(12) 0.0250(13) 0.0099(10) 0.0145(12) 0.0091(12)
C14 0.0261(15) 0.0139(11) 0.0249(13) 0.0005(9) 0.0123(11) 0.0002(10)
C15 0.0196(12) 0.0162(10) 0.0160(10) 0.0005(9) 0.0075(9) 0.0036(10)
C16 0.0143(11) 0.0106(9) 0.0093(9) 0.0025(7) 0.0041(8) 0.0012(8)
C17 0.0172(12) 0.0162(10) 0.0129(10) -0.0013(8) 0.0048(9) -0.0011(9)
C18 0.0197(13) 0.0236(12) 0.0131(10) -0.0038(9) 0.0037(10) -0.0039(10)
C19 0.0172(13) 0.0207(11) 0.0211(12) -0.0018(10) 0.0010(10) -0.0050(10)
C20 0.0129(12) 0.0193(11) 0.0174(11) 0.0026(9) 0.0037(9) 0.0001(9)
C21 0.0133(11) 0.0166(10) 0.0130(9) 0.0026(8) 0.0047(8) -0.0002(9)
C22 0.0142(11) 0.0132(10) 0.0161(10) 0.0025(8) 0.0023(9) -0.0001(8)
C23 0.0178(12) 0.0173(11) 0.0182(11) 0.0060(9) -0.0013(9) 0.0014(10)
C24 0.0220(14) 0.0287(13) 0.0122(10) 0.0032(10) 0.0007(10) -0.0034(11)
C25 0.0137(12) 0.0217(12) 0.0224(12) 0.0036(10) 0.0006(10) 0.0019(10)
C26 0.0147(11) 0.0096(9) 0.0095(8) 0.0002(7) 0.0055(8) -0.0013(8)
C27 0.0199(13) 0.0134(10) 0.0149(10) -0.0026(8) 0.0101(10) -0.0008(9)
C28 0.0259(14) 0.0175(11) 0.0183(11) -0.0056(9) 0.0147(10) -0.0042(10)
C29 0.0337(16) 0.0183(11) 0.0119(10) -0.0020(9) 0.0096(11) -0.0061(11)
C30 0.0214(13) 0.0152(10) 0.0110(10) 0.0009(8) 0.0018(9) -0.0021(9)
C31 0.0155(11) 0.0116(9) 0.0105(9) 0.0009(7) 0.0023(8) 0.0010(8)
C32 0.0190(12) 0.0110(9) 0.0107(9) -0.0004(7) 0.0048(9) -0.0023(8)
C33 0.0225(13) 0.0090(9) 0.0134(10) 0.0019(8) 0.0055(9) -0.0024(9)
C34 0.0202(13) 0.0147(10) 0.0148(10) -0.0014(8) 0.0059(9) -0.0051(9)
C35 0.0237(14) 0.0106(10) 0.0222(12) -0.0056(9) 0.0106(10) -0.0005(9)

loop_
_atom_type_symbol
_atom_type_description
_atom_type_scat_dispersion_real
_atom_type_scat_dispersion_imag
_atom_type_scat_source
C C 0.0033 0.0016 'International Tables Vol C Tables 4.2.6.8 and 6.1.1.4'
H H 0.0000 0.0000 'International Tables Vol C Tables 4.2.6.8 and 6.1.1.4'
P P 0.1023 0.0942 'International Tables Vol C Tables 4.2.6.8 and 6.1.1.4'
Cl Cl 0.1484 0.1585 'International Tables Vol C Tables 4.2.6.8 and 6.1.1.4'
Au Au -2.0133 8.8022 'International Tables Vol C Tables 4.2.6.8 and 6.1.1.4'

loop_
_exptl_crystal_face_index_h
_exptl_crystal_face_index_k
_exptl_crystal_face_index_l
_exptl_crystal_face_perp_dist
-5 -5 1 0.0248
5 3 0 0.0229
-5 -3 0 0.0229
1 0 -5 0.1318
-1 0 5 0.1318
-5 5 1 0.0279
5 -5 -1 0.0279

loop_
_geom_angle_atom_site_label_1
_geom_angle_atom_site_label_2
_geom_angle_atom_site_label_3
_geom_angle
_geom_angle_site_symmetry_1
_geom_angle_site_symmetry_3
_geom_angle_publ_flag
P3 Au1 Cl2 175.99(2) . . ?
C4 P3 Au1 115.88(8) . . ?
C4 P3 C16 107.95(10) . . ?
C4 P3 C26 102.15(11) . . ?
C16 P3 Au1 108.50(7) . . ?
C26 P3 Au1 107.88(7) . . ?
C26 P3 C16 114.62(10) . . ?
C5 C4 P3 123.31(17) . . ?
C9 C4 P3 118.15(18) . . ?
C9 C4 C5 117.8(2) . . ?
C4 C5 C10 125.0(2) . . ?
C6 C5 C4 118.5(2) . . ?
C6 C5 C10 116.5(2) . . ?
C5 C6 H6 119.1 . . ?
C7 C6 C5 121.9(2) . . ?
C7 C6 H6 119.1 . . ?
C6 C7 H7 120.0 . . ?
C6 C7 C8 120.0(2) . . ?
C8 C7 H7 120.0 . . ?
C7 C8 H8 120.4 . . ?
C9 C8 C7 119.3(2) . . ?
C9 C8 H8 120.4 . . ?
C4 C9 H9 118.8 . . ?
C8 C9 C4 122.4(2) . . ?
C8 C9 H9 118.8 . . ?
C11 C10 C5 120.4(2) . . ?
C11 C10 C15 119.0(2) . . ?
C15 C10 C5 120.2(2) . . ?
C10 C11 H11 119.8 . . ?
C12 C11 C10 120.4(3) . . ?
C12 C11 H11 119.8 . . ?
C11 C12 H12 119.9 . . ?
C13 C12 C11 120.2(2) . . ?
C13 C12 H12 119.9 . . ?
C12 C13 H13 120.0 . . ?
C12 C13 C14 120.0(2) . . ?
C14 C13 H13 120.0 . . ?
C13 C14 H14 120.0 . . ?
C13 C14 C15 120.1(3) . . ?
C15 C14 H14 120.0 . . ?
C10 C15 C14 120.4(2) . . ?
C10 C15 H15 119.8 . . ?
C14 C15 H15 119.8 . . ?
C17 C16 P3 107.06(16) . . ?
C17 C16 C21 107.99(19) . . ?
C21 C16 P3 107.30(15) . . ?
C22 C16 P3 116.58(16) . . ?
C22 C16 C17 109.44(18) . . ?
C22 C16 C21 108.2(2) . . ?
C16 C17 H17A 109.6 . . ?
C16 C17 H17B 109.6 . . ?
H17A C17 H17B 108.1 . . ?
C18 C17 C16 110.3(2) . . ?
C18 C17 H17A 109.6 . . ?
C18 C17 H17B 109.6 . . ?
C17 C18 H18 109.4 . . ?
C17 C18 C24 108.9(2) . . ?
C19 C18 C17 110.0(2) . . ?
C19 C18 H18 109.4 . . ?
C19 C18 C24 109.6(2) . . ?
C24 C18 H18 109.4 . . ?
C18 C19 H19A 109.9 . . ?
C18 C19 H19B 109.9 . . ?
C18 C19 C20 109.1(2) . . ?
H19A C19 H19B 108.3 . . ?
C20 C19 H19A 109.9 . . ?
C20 C19 H19B 109.9 . . ?
C19 C20 H20 109.0 . . ?
C19 C20 C21 109.6(2) . . ?
C21 C20 H20 109.0 . . ?
C25 C20 C19 110.3(2) . . ?
C25 C20 H20 109.0 . . ?
C25 C20 C21 109.8(2) . . ?
C16 C21 H21A 109.6 . . ?
C16 C21 H21B 109.6 . . ?
C20 C21 C16 110.36(19) . . ?
C20 C21 H21A 109.6 . . ?
C20 C21 H21B 109.6 . . ?
H21A C21 H21B 108.1 . . ?
C16 C22 H22A 109.8 . . ?
C16 C22 H22B 109.8 . . ?
H22A C22 H22B 108.2 . . ?
C23 C22 C16 109.60(19) . . ?
C23 C22 H22A 109.8 . . ?
C23 C22 H22B 109.8 . . ?
C22 C23 H23 109.1 . . ?
C24 C23 C22 109.5(2) . . ?
C24 C23 H23 109.1 . . ?
C24 C23 C25 110.2(2) . . ?
C25 C23 C22 109.8(2) . . ?
C25 C23 H23 109.1 . . ?
C18 C24 H24A 109.8 . . ?
C18 C24 H24B 109.8 . . ?
C23 C24 C18 109.2(2) . . ?
C23 C24 H24A 109.8 . . ?
C23 C24 H24B 109.8 . . ?
H24A C24 H24B 108.3 . . ?
C20 C25 C23 108.4(2) . . ?
C20 C25 H25A 110.0 . . ?
C20 C25 H25B 110.0 . . ?
C23 C25 H25A 110.0 . . ?
C23 C25 H25B 110.0 . . ?
H25A C25 H25B 108.4 . . ?
C27 C26 P3 109.67(16) . . ?
C27 C26 C31 108.84(19) . . ?
C27 C26 C32 108.97(18) . . ?
C31 C26 P3 105.01(14) . . ?
C31 C26 C32 107.96(19) . . ?
C32 C26 P3 116.14(15) . . ?
C26 C27 H27A 109.6 . . ?
C26 C27 H27B 109.6 . . ?
C26 C27 C28 110.2(2) . . ?
H27A C27 H27B 108.1 . . ?
C28 C27 H27A 109.6 . . ?
C28 C27 H27B 109.6 . . ?
C27 C28 H28 109.4 . . ?
C29 C28 C27 109.3(2) . . ?
C29 C28 H28 109.4 . . ?
C29 C28 C35 110.3(2) . . ?
C35 C28 C27 109.08(19) . . ?
C35 C28 H28 109.4 . . ?
C28 C29 H29A 109.7 . . ?
C28 C29 H29B 109.7 . . ?
C28 C29 C30 109.9(2) . . ?
H29A C29 H29B 108.2 . . ?
C30 C29 H29A 109.7 . . ?
C30 C29 H29B 109.7 . . ?
C29 C30 H30 109.5 . . ?
C29 C30 C31 108.9(2) . . ?
C31 C30 H30 109.5 . . ?
C34 C30 C29 109.8(2) . . ?
C34 C30 H30 109.5 . . ?
C34 C30 C31 109.57(19) . . ?
C26 C31 H31A 109.6 . . ?
C26 C31 H31B 109.6 . . ?
C30 C31 C26 110.41(19) . . ?
C30 C31 H31A 109.6 . . ?
C30 C31 H31B 109.6 . . ?
H31A C31 H31B 108.1 . . ?
C26 C32 H32A 109.7 . . ?
C26 C32 H32B 109.7 . . ?
H32A C32 H32B 108.2 . . ?
C33 C32 C26 109.66(18) . . ?
C33 C32 H32A 109.7 . . ?
C33 C32 H32B 109.7 . . ?
C32 C33 H33 109.0 . . ?
C32 C33 C34 109.7(2) . . ?
C32 C33 C35 110.2(2) . . ?
C34 C33 H33 109.0 . . ?
C34 C33 C35 110.1(2) . . ?
C35 C33 H33 109.0 . . ?
C30 C34 C33 109.0(2) . . ?
C30 C34 H34A 109.9 . . ?
C30 C34 H34B 109.9 . . ?
C33 C34 H34A 109.9 . . ?
C33 C34 H34B 109.9 . . ?
H34A C34 H34B 108.3 . . ?
C28 C35 H35A 110.0 . . ?
C28 C35 H35B 110.0 . . ?
C33 C35 C28 108.6(2) . . ?
C33 C35 H35A 110.0 . . ?
C33 C35 H35B 110.0 . . ?
H35A C35 H35B 108.3 . . ?

loop_
_geom_bond_atom_site_label_1
_geom_bond_atom_site_label_2
_geom_bond_distance
_geom_bond_site_symmetry_2
_geom_bond_publ_flag
Au1 Cl2 2.3009(6) . ?
Au1 P3 2.2543(6) . ?
P3 C4 1.827(2) . ?
P3 C16 1.885(2) . ?
P3 C26 1.874(2) . ?
C4 C5 1.412(3) . ?
C4 C9 1.406(3) . ?
C5 C6 1.407(4) . ?
C5 C10 1.493(3) . ?
C6 H6 0.9300 . ?
C6 C7 1.373(3) . ?
C7 H7 0.9300 . ?
C7 C8 1.380(4) . ?
C8 H8 0.9300 . ?
C8 C9 1.378(4) . ?
C9 H9 0.9300 . ?
C10 C11 1.393(3) . ?
C10 C15 1.394(4) . ?
C11 H11 0.9300 . ?
C11 C12 1.392(4) . ?
C12 H12 0.9300 . ?
C12 C13 1.381(4) . ?
C13 H13 0.9300 . ?
C13 C14 1.385(4) . ?
C14 H14 0.9300 . ?
C14 C15 1.394(3) . ?
C15 H15 0.9300 . ?
C16 C17 1.546(3) . ?
C16 C21 1.546(3) . ?
C16 C22 1.543(3) . ?
C17 H17A 0.9700 . ?
C17 H17B 0.9700 . ?
C17 C18 1.535(4) . ?
C18 H18 0.9800 . ?
C18 C19 1.528(4) . ?
C18 C24 1.541(4) . ?
C19 H19A 0.9700 . ?
C19 H19B 0.9700 . ?
C19 C20 1.531(4) . ?
C20 H20 0.9800 . ?
C20 C21 1.534(3) . ?
C20 C25 1.528(3) . ?
C21 H21A 0.9700 . ?
C21 H21B 0.9700 . ?
C22 H22A 0.9700 . ?
C22 H22B 0.9700 . ?
C22 C23 1.543(3) . ?
C23 H23 0.9800 . ?
C23 C24 1.533(4) . ?
C23 C25 1.534(4) . ?
C24 H24A 0.9700 . ?
C24 H24B 0.9700 . ?
C25 H25A 0.9700 . ?
C25 H25B 0.9700 . ?
C26 C27 1.537(4) . ?
C26 C31 1.546(3) . ?
C26 C32 1.546(3) . ?
C27 H27A 0.9700 . ?
C27 H27B 0.9700 . ?
C27 C28 1.541(3) . ?
C28 H28 0.9800 . ?
C28 C29 1.523(4) . ?
C28 C35 1.533(3) . ?
C29 H29A 0.9700 . ?
C29 H29B 0.9700 . ?
C29 C30 1.531(4) . ?
C30 H30 0.9800 . ?
C30 C31 1.534(3) . ?
C30 C34 1.528(3) . ?
C31 H31A 0.9700 . ?
C31 H31B 0.9700 . ?
C32 H32A 0.9700 . ?
C32 H32B 0.9700 . ?
C32 C33 1.532(3) . ?
C33 H33 0.9800 . ?
C33 C34 1.532(4) . ?
C33 C35 1.533(4) . ?
C34 H34A 0.9700 . ?
C34 H34B 0.9700 . ?
C35 H35A 0.9700 . ?
C35 H35B 0.9700 . ?

loop_
_twin_individual_id
_twin_individual_mass_fraction_refined
_oxdiff_twin_reflns_isolated
_oxdiff_twin_reflns_overlapped
_twin_individual_twin_lattice_type
_twin_individual_twin_matrix_11
_twin_individual_twin_matrix_12
_twin_individual_twin_matrix_13
_twin_individual_twin_matrix_21
_twin_individual_twin_matrix_22
_twin_individual_twin_matrix_23
_twin_individual_twin_matrix_31
_twin_individual_twin_matrix_32
_twin_individual_twin_matrix_33
1 0.9498 34919 19580 ref 1.0000 0.0000 0.0000 0.0000 1.0000 0.0000 0.0000 0.0000 1.0000
2 0.0502 0 19580 nmt -1.0198 0.0248 -0.4734 0.0131 -0.9877 -0.1425 0.0883 -0.1403 1.0089

loop_
_exptl_oxdiff_crystal_face_indexfrac_h
_exptl_oxdiff_crystal_face_indexfrac_k
_exptl_oxdiff_crystal_face_indexfrac_l
_exptl_oxdiff_crystal_face_x
_exptl_oxdiff_crystal_face_y
_exptl_oxdiff_crystal_face_z
-4.9887 -5.0204 0.9983 -0.3322 -0.1682 -0.0657
4.9948 3.0210 0.0033 0.2645 0.2190 0.0068
-4.9948 -3.0210 -0.0033 -0.2645 -0.2190 -0.0068
1.0003 -0.0003 -5.0066 -0.0323 0.0059 0.2306
-1.0003 0.0003 5.0066 0.0323 -0.0059 -0.2306
-5.0187 4.9810 0.9975 0.0678 -0.3721 -0.0042
5.0187 -4.9810 -0.9975 -0.0678 0.3721 0.0042
